data_4119880
loop_
_publ_author_name
'Takeshi Matsumoto'
'Ho-Chol Chang'
'Masanori Wakizaka'
'Sho Ueno'
'Atsushi Kobayashi'
'Akira Nakayama'
'Tetsuya Taketsugu'
'Masako Kato'

_publ_contact_author_email chang@sci.hokudai.ac.jp
_publ_contact_author_fax +81-11-706-3447
_publ_contact_author_name 'Ho-Chol Chang'
_publ_contact_author_phone +81-11-706-3479
_publ_section_title
;
 Nonprecious-Metal-Assisted Photochemical Hydrogen Production from
 ortho-Phenylenediamine
;
_journal_name_full 'Journal of the American Chemical Society'
_journal_page_first 8646
_journal_page_last 8654
_journal_paper_doi 10.1021/ja4025116
_journal_volume 135
_journal_year 2013
_chemical_formula_moiety 'C22 H26 Cl2 Fe N6 O9 '
_chemical_formula_sum 'C22 H26 Cl2 Fe N6 O9'
_chemical_formula_weight 645.24
_space_group_IT_number 14
_symmetry_cell_setting monoclinic
_symmetry_Int_Tables_number 14
_symmetry_space_group_name_Hall '-P 2ybc'
_symmetry_space_group_name_H-M 'P 1 21/c 1'
_cell_angle_alpha 90.0000
_cell_angle_beta 98.0500(18)
_cell_angle_gamma 90.0000
_cell_formula_units_Z 4
_cell_length_a 14.7311(19)
_cell_length_b 9.9389(11)
_cell_length_c 18.389(2)
_cell_measurement_reflns_used 8089
_cell_measurement_temperature 150
_cell_measurement_theta_max 29.5
_cell_measurement_theta_min 1.9
_cell_volume 2665.8(5)
_computing_cell_refinement CrystalClear
_computing_data_collection CrystalClear
_computing_data_reduction CrystalStructure
_computing_publication_material 'CrystalStructure 3.8'
_computing_structure_refinement SHELXL
_computing_structure_solution SIR2004
_diffrn_ambient_temperature 150
_diffrn_detector_area_resol_mean 7.31
_diffrn_measured_fraction_theta_full 0.989
_diffrn_measured_fraction_theta_max 0.989
_diffrn_measurement_device_type 'Rigaku Mercury'
_diffrn_measurement_method \w
_diffrn_radiation_type 'Mo K\a'
_diffrn_radiation_wavelength 0.71075
_diffrn_reflns_av_R_equivalents 0.033
_diffrn_reflns_limit_h_max 13
_diffrn_reflns_limit_h_min -19
_diffrn_reflns_limit_k_max 12
_diffrn_reflns_limit_k_min -10
_diffrn_reflns_limit_l_max 23
_diffrn_reflns_limit_l_min -17
_diffrn_reflns_number 21537
_diffrn_reflns_theta_full 27.48
_diffrn_reflns_theta_max 27.48
_exptl_absorpt_coefficient_mu 0.828
_exptl_absorpt_correction_T_max 0.936
_exptl_absorpt_correction_T_min 0.769
_exptl_absorpt_correction_type multi-scan
_exptl_absorpt_process_details 'Jacobson, R. (1998) Private communication'
_exptl_crystal_colour darkgreen
_exptl_crystal_density_diffrn 1.608
_exptl_crystal_description platelet
_exptl_crystal_F_000 1328.00
_exptl_crystal_size_max 0.40
_exptl_crystal_size_mid 0.16
_exptl_crystal_size_min 0.08
_refine_diff_density_max 0.71
_refine_diff_density_min -1.23
_refine_ls_extinction_method none
_refine_ls_goodness_of_fit_ref 1.126
_refine_ls_hydrogen_treatment refall
_refine_ls_number_parameters 380
_refine_ls_number_reflns 6039
_refine_ls_R_factor_gt 0.0652
_refine_ls_shift/su_max 0.0010
_refine_ls_structure_factor_coef Fsqd
_refine_ls_weighting_details 'w = 1/[\s^2^(Fo^2^)+(0.1104P)^2^+0.0000P] where P=(Fo^2^+2Fc^2^)/3'
_refine_ls_weighting_scheme calc
_refine_ls_wR_factor_ref 0.1761
_reflns_number_gt 4922
_reflns_number_total 6039
_reflns_threshold_expression F^2^>2.0\s(F^2^)
_cod_data_source_file ja4025116_si_003_1.cif
_cod_data_source_block '__110603Fe(bqdi)3_matsumot'
_cod_original_cell_volume 2665.8(6)
_cod_original_formula_sum 'C22 H26 Cl2 Fe N6 O9 '
_cod_database_code 4119880

loop_
_symmetry_equiv_pos_site_id
_symmetry_equiv_pos_as_xyz
1 +X,+Y,+Z
2 -X,1/2+Y,1/2-Z
3 -X,-Y,-Z
4 +X,1/2-Y,1/2+Z

loop_
_atom_site_label
_atom_site_type_symbol
_atom_site_fract_x
_atom_site_fract_y
_atom_site_fract_z
_atom_site_U_iso_or_equiv
_atom_site_adp_type
_atom_site_occupancy
_atom_site_symmetry_multiplicity
_atom_site_calc_flag
_atom_site_refinement_flags
Fe(1) Fe 0.81720(2) 0.20226(3) 0.86025(2) 0.02604(14) Uani 1.00 1 d .
Cl(1) Cl 1.11035(5) -0.04678(7) 0.88244(4) 0.0380(2) Uani 1.00 1 d .
Cl(2) Cl 0.69203(7) -0.27117(7) 0.89001(4) 0.0476(2) Uani 1.00 1 d .
O(1) O 1.0876(2) 0.0320(2) 0.81812(14) 0.0681(8) Uani 1.00 1 d .
O(2) O 1.03050(17) -0.0937(3) 0.90930(17) 0.0727(9) Uani 1.00 1 d .
O(3) O 1.1695(2) -0.1548(2) 0.8716(2) 0.0923(12) Uani 1.00 1 d .
O(4) O 1.1607(2) 0.0399(2) 0.93680(16) 0.0799(10) Uani 1.00 1 d .
O(5) O 0.6806(2) -0.1674(2) 0.83807(18) 0.0698(8) Uani 1.00 1 d .
O(6) O 0.7008(9) -0.2281(11) 0.9631(4) 0.090(3) Uani 0.50 1 d P
O(7) O 0.7543(2) -0.3702(2) 0.87282(17) 0.0722(8) Uani 1.00 1 d .
O(8) O 0.5998(4) -0.3353(6) 0.8756(4) 0.0551(15) Uani 0.50 1 d P
O(9) O 0.61096(18) 0.3953(2) 0.7211(2) 0.0763(9) Uani 1.00 1 d .
O(10) O 0.7522(15) -0.2005(11) 0.9425(9) 0.271(14) Uani 0.50 1 d P
O(11) O 0.6284(18) -0.3286(16) 0.9162(16) 0.394(19) Uani 0.50 1 d P
N(1) N 0.88242(16) 0.3463(2) 0.82088(13) 0.0305(4) Uani 1.00 1 d .
N(2) N 0.92028(16) 0.2178(2) 0.93616(13) 0.0292(4) Uani 1.00 1 d .
N(3) N 0.73600(15) 0.3352(2) 0.89255(13) 0.0291(4) Uani 1.00 1 d .
N(4) N 0.75138(15) 0.09084(19) 0.92122(13) 0.0289(4) Uani 1.00 1 d .
N(5) N 0.73608(16) 0.1811(2) 0.76955(13) 0.0300(4) Uani 1.00 1 d .
N(6) N 0.86604(16) 0.0406(2) 0.82308(13) 0.0305(5) Uani 1.00 1 d .
C(1) C 0.95401(18) 0.3943(2) 0.86328(15) 0.0275(5) Uani 1.00 1 d .
C(2) C 1.00679(19) 0.5135(2) 0.85265(16) 0.0335(6) Uani 1.00 1 d .
C(3) C 1.0794(2) 0.5426(2) 0.90286(17) 0.0364(6) Uani 1.00 1 d .
C(4) C 1.1092(2) 0.4572(2) 0.96456(17) 0.0365(6) Uani 1.00 1 d .
C(5) C 1.06101(19) 0.3454(2) 0.97829(16) 0.0329(5) Uani 1.00 1 d .
C(6) C 0.97912(18) 0.3136(2) 0.92977(15) 0.0269(5) Uani 1.00 1 d .
C(7) C 0.67648(19) 0.2918(2) 0.93454(15) 0.0282(5) Uani 1.00 1 d .
C(8) C 0.6054(2) 0.3667(2) 0.96102(17) 0.0373(6) Uani 1.00 1 d .
C(9) C 0.5504(2) 0.3040(2) 1.00327(18) 0.0420(7) Uani 1.00 1 d .
C(10) C 0.5627(2) 0.1650(3) 1.02335(17) 0.0389(6) Uani 1.00 1 d .
C(11) C 0.6281(2) 0.0895(2) 0.99909(16) 0.0340(6) Uani 1.00 1 d .
C(12) C 0.68656(18) 0.1497(2) 0.95243(14) 0.0277(5) Uani 1.00 1 d .
C(13) C 0.74534(19) 0.0732(2) 0.73119(16) 0.0308(5) Uani 1.00 1 d .
C(14) C 0.6916(2) 0.0330(3) 0.66370(18) 0.0406(6) Uani 1.00 1 d .
C(15) C 0.7111(2) -0.0872(3) 0.63366(19) 0.0476(8) Uani 1.00 1 d .
C(16) C 0.7822(2) -0.1733(2) 0.66769(19) 0.0464(8) Uani 1.00 1 d .
C(17) C 0.8354(2) -0.1401(2) 0.73005(18) 0.0397(7) Uani 1.00 1 d .
C(18) C 0.82049(19) -0.0123(2) 0.76412(15) 0.0308(5) Uani 1.00 1 d .
C(19) C 0.5282(2) 0.4322(3) 0.7446(2) 0.0542(9) Uani 1.00 1 d .
C(20) C 0.4982(2) 0.5599(3) 0.7072(2) 0.0601(10) Uani 1.00 1 d .
C(21) C 0.5801(2) 0.6121(3) 0.67556(19) 0.0438(7) Uani 1.00 1 d .
C(22) C 0.6549(2) 0.5110(3) 0.69802(19) 0.0437(7) Uani 1.00 1 d .
H(1) H 0.8651 0.3784 0.7765 0.037 Uiso 1.00 1 c R
H(2) H 0.9276 0.1623 0.9738 0.035 Uiso 1.00 1 c R
H(3) H 0.7386 0.4203 0.8799 0.035 Uiso 1.00 1 c R
H(4) H 0.7641 0.0048 0.9278 0.035 Uiso 1.00 1 c R
H(5) H 0.6943 0.2420 0.7545 0.036 Uiso 1.00 1 c R
H(6) H 0.9170 0.0039 0.8450 0.037 Uiso 1.00 1 c R
H(7) H 0.9905 0.5699 0.8112 0.040 Uiso 1.00 1 c R
H(8) H 1.1125 0.6231 0.8973 0.044 Uiso 1.00 1 c R
H(9) H 1.1636 0.4791 0.9964 0.044 Uiso 1.00 1 c R
H(10) H 1.0813 0.2895 1.0193 0.040 Uiso 1.00 1 c R
H(11) H 0.5969 0.4593 0.9492 0.045 Uiso 1.00 1 c R
H(12) H 0.5021 0.3533 1.0201 0.050 Uiso 1.00 1 c R
H(13) H 0.5239 0.1254 1.0545 0.047 Uiso 1.00 1 c R
H(14) H 0.6353 -0.0024 1.0128 0.041 Uiso 1.00 1 c R
H(15) H 0.6437 0.0887 0.6405 0.049 Uiso 1.00 1 c R
H(16) H 0.6763 -0.1145 0.5887 0.057 Uiso 1.00 1 c R
H(17) H 0.7920 -0.2571 0.6452 0.056 Uiso 1.00 1 c R
H(18) H 0.8822 -0.1993 0.7516 0.048 Uiso 1.00 1 c R
H(19) H 0.5368 0.4447 0.7985 0.065 Uiso 1.00 1 c R
H(20) H 0.4814 0.3614 0.7316 0.065 Uiso 1.00 1 c R
H(21) H 0.4787 0.6251 0.7426 0.072 Uiso 1.00 1 c R
H(22) H 0.4463 0.5438 0.6677 0.072 Uiso 1.00 1 c R
H(23) H 0.5981 0.7021 0.6957 0.053 Uiso 1.00 1 c R
H(24) H 0.5668 0.6185 0.6214 0.053 Uiso 1.00 1 c R
H(25) H 0.6877 0.4892 0.6561 0.052 Uiso 1.00 1 c R
H(26) H 0.6996 0.5468 0.7386 0.052 Uiso 1.00 1 c R

loop_
_atom_site_aniso_label
_atom_site_aniso_U_11
_atom_site_aniso_U_22
_atom_site_aniso_U_33
_atom_site_aniso_U_12
_atom_site_aniso_U_13
_atom_site_aniso_U_23
Fe(1) 0.0260(2) 0.0250(2) 0.0264(2) 0.00198(12) 0.00130(17) 0.00412(12)
Cl(1) 0.0372(4) 0.0445(3) 0.0324(4) 0.0030(2) 0.0057(3) 0.0051(2)
Cl(2) 0.0736(6) 0.0280(3) 0.0398(4) 0.0021(3) 0.0033(3) 0.0008(2)
O(1) 0.0755(19) 0.0909(19) 0.0350(13) -0.0307(15) -0.0020(12) 0.0236(12)
O(2) 0.0404(14) 0.0972(19) 0.084(2) 0.0165(13) 0.0204(14) 0.0608(16)
O(3) 0.074(2) 0.0438(14) 0.175(3) -0.0043(13) 0.072(2) -0.0141(17)
O(4) 0.111(2) 0.0672(17) 0.0487(17) 0.0047(15) -0.0321(16) -0.0051(12)
O(5) 0.0705(19) 0.0537(14) 0.088(2) 0.0117(13) 0.0199(16) 0.0270(14)
O(6) 0.157(9) 0.084(6) 0.023(2) 0.051(5) -0.008(4) -0.027(3)
O(7) 0.089(2) 0.0421(13) 0.087(2) 0.0181(13) 0.0175(18) 0.0072(13)
O(8) 0.050(3) 0.046(2) 0.072(3) -0.024(2) 0.018(3) 0.006(2)
O(9) 0.0526(15) 0.0530(14) 0.128(2) 0.0251(12) 0.0286(17) 0.0446(15)
O(10) 0.42(2) 0.046(4) 0.253(18) 0.099(11) -0.264(18) -0.056(7)
O(11) 0.54(3) 0.128(11) 0.64(4) 0.086(17) 0.54(3) 0.170(19)
N(1) 0.0319(12) 0.0324(11) 0.0267(12) 0.0003(8) 0.0018(9) 0.0070(8)
N(2) 0.0324(12) 0.0285(10) 0.0267(11) 0.0023(8) 0.0037(9) 0.0051(8)
N(3) 0.0335(12) 0.0213(9) 0.0318(12) 0.0002(8) 0.0026(9) 0.0024(8)
N(4) 0.0312(11) 0.0230(9) 0.0316(12) 0.0007(8) 0.0018(9) 0.0027(8)
N(5) 0.0286(11) 0.0296(10) 0.0310(12) 0.0030(8) 0.0018(9) 0.0031(8)
N(6) 0.0285(11) 0.0298(10) 0.0340(13) 0.0056(8) 0.0065(9) 0.0064(8)
C(1) 0.0283(13) 0.0286(11) 0.0265(13) 0.0044(9) 0.0064(10) 0.0012(9)
C(2) 0.0344(15) 0.0316(12) 0.0365(15) 0.0012(10) 0.0118(12) 0.0041(10)
C(3) 0.0359(15) 0.0326(13) 0.0431(17) -0.0057(10) 0.0133(13) -0.0055(11)
C(4) 0.0300(14) 0.0432(15) 0.0360(16) -0.0032(11) 0.0037(12) -0.0121(11)
C(5) 0.0298(14) 0.0383(13) 0.0305(14) 0.0038(10) 0.0035(11) -0.0007(10)
C(6) 0.0284(13) 0.0275(11) 0.0257(13) 0.0035(9) 0.0064(10) -0.0009(9)
C(7) 0.0306(14) 0.0255(11) 0.0275(13) -0.0003(9) 0.0006(11) -0.0012(8)
C(8) 0.0433(16) 0.0283(12) 0.0412(17) 0.0059(11) 0.0086(13) -0.0022(11)
C(9) 0.0390(17) 0.0477(16) 0.0405(18) 0.0074(12) 0.0101(14) -0.0061(12)
C(10) 0.0342(15) 0.0468(15) 0.0372(16) -0.0040(12) 0.0097(12) 0.0010(12)
C(11) 0.0364(15) 0.0317(13) 0.0339(15) -0.0057(10) 0.0050(12) 0.0041(10)
C(12) 0.0287(13) 0.0266(12) 0.0267(13) -0.0021(9) 0.0001(10) 0.0004(9)
C(13) 0.0315(14) 0.0316(12) 0.0302(14) -0.0025(10) 0.0071(11) 0.0032(10)
C(14) 0.0399(16) 0.0463(16) 0.0346(16) -0.0075(12) 0.0014(13) -0.0033(12)
C(15) 0.057(2) 0.0495(18) 0.0362(17) -0.0161(15) 0.0070(15) -0.0089(13)
C(16) 0.062(2) 0.0326(13) 0.050(2) -0.0114(14) 0.0279(17) -0.0091(13)
C(17) 0.0500(18) 0.0277(12) 0.0462(18) -0.0005(11) 0.0231(14) 0.0019(11)
C(18) 0.0333(14) 0.0278(11) 0.0340(15) 0.0000(10) 0.0139(11) 0.0040(10)
C(19) 0.0390(18) 0.064(2) 0.059(2) 0.0018(15) 0.0053(16) 0.0190(17)
C(20) 0.0364(18) 0.0385(16) 0.106(3) 0.0039(13) 0.0121(19) 0.0144(17)
C(21) 0.0495(18) 0.0335(13) 0.0495(19) 0.0040(12) 0.0114(15) 0.0051(12)
C(22) 0.0342(16) 0.0532(17) 0.0440(18) 0.0018(13) 0.0064(13) 0.0018(13)

loop_
_atom_type_symbol
_atom_type_description
_atom_type_scat_dispersion_real
_atom_type_scat_dispersion_imag
_atom_type_scat_source
C C 0.003 0.002
;
International Tables for Crystallography
(1992, Vol. C, Tables 4.2.6.8 and 6.1.1.4)
;
H H 0.000 0.000
;
International Tables for Crystallography
(1992, Vol. C, Table 6.1.1.4)
;
N N 0.006 0.003
;
International Tables for Crystallography
(1992, Vol. C, Tables 4.2.6.8 and 6.1.1.4)
;
O O 0.011 0.006
;
International Tables for Crystallography
(1992, Vol. C, Tables 4.2.6.8 and 6.1.1.4)
;
Cl Cl 0.148 0.159
;
International Tables for Crystallography
(1992, Vol. C, Tables 4.2.6.8 and 6.1.1.4)
;
Fe Fe 0.346 0.844
;
International Tables for Crystallography
(1992, Vol. C, Tables 4.2.6.8 and 6.1.1.4)
;

loop_
_geom_angle_atom_site_label_1
_geom_angle_atom_site_label_2
_geom_angle_atom_site_label_3
_geom_angle
_geom_angle_publ_flag
N(1) Fe(1) N(2) 80.09(9) yes
N(1) Fe(1) N(3) 88.30(9) yes
N(1) Fe(1) N(4) 164.68(9) yes
N(1) Fe(1) N(5) 92.16(9) yes
N(1) Fe(1) N(6) 104.87(10) yes
N(2) Fe(1) N(3) 100.51(9) yes
N(2) Fe(1) N(4) 91.96(9) yes
N(2) Fe(1) N(5) 166.42(10) yes
N(2) Fe(1) N(6) 91.62(9) yes
N(3) Fe(1) N(4) 80.25(9) yes
N(3) Fe(1) N(5) 90.30(9) yes
N(3) Fe(1) N(6) 163.53(9) yes
N(4) Fe(1) N(5) 98.00(9) yes
N(4) Fe(1) N(6) 88.30(9) yes
N(5) Fe(1) N(6) 79.53(9) yes
O(1) Cl(1) O(2) 111.18(17) yes
O(1) Cl(1) O(3) 112.4(2) yes
O(1) Cl(1) O(4) 106.65(16) yes
O(2) Cl(1) O(3) 110.92(18) yes
O(2) Cl(1) O(4) 109.04(19) yes
O(3) Cl(1) O(4) 106.45(19) yes
O(5) Cl(2) O(6) 114.6(4) yes
O(5) Cl(2) O(7) 112.39(18) yes
O(5) Cl(2) O(8) 100.0(2) yes
O(5) Cl(2) O(10) 96.0(5) yes
O(5) Cl(2) O(11) 125.1(11) yes
O(6) Cl(2) O(7) 116.9(5) yes
O(6) Cl(2) O(8) 105.2(6) yes
O(6) Cl(2) O(10) 38.9(10) yes
O(6) Cl(2) O(11) 75.1(13) yes
O(7) Cl(2) O(8) 105.4(2) yes
O(7) Cl(2) O(10) 97.8(7) yes
O(7) Cl(2) O(11) 108.3(9) yes
O(8) Cl(2) O(10) 144.0(9) yes
O(8) Cl(2) O(11) 32.8(13) yes
O(10) Cl(2) O(11) 113.5(14) yes
Cl(2) O(6) O(10) 70.8(11) yes
Cl(2) O(6) O(11) 48.2(11) yes
O(10) O(6) O(11) 118.4(16) yes
Cl(2) O(8) O(11) 57.0(19) yes
C(19) O(9) C(22) 109.5(2) yes
Cl(2) O(10) O(6) 70.3(12) yes
Cl(2) O(11) O(6) 56.7(9) yes
Cl(2) O(11) O(8) 90(2) yes
O(6) O(11) O(8) 140(2) yes
Fe(1) N(1) C(1) 116.78(18) yes
Fe(1) N(2) C(6) 117.46(18) yes
Fe(1) N(3) C(7) 116.61(16) yes
Fe(1) N(4) C(12) 116.85(16) yes
Fe(1) N(5) C(13) 117.46(18) yes
Fe(1) N(6) C(18) 117.23(18) yes
N(1) C(1) C(2) 128.4(2) yes
N(1) C(1) C(6) 112.6(2) yes
C(2) C(1) C(6) 118.9(2) yes
C(1) C(2) C(3) 118.4(2) yes
C(2) C(3) C(4) 122.8(2) yes
C(3) C(4) C(5) 121.3(2) yes
C(4) C(5) C(6) 118.7(2) yes
N(2) C(6) C(1) 112.4(2) yes
N(2) C(6) C(5) 128.1(2) yes
C(1) C(6) C(5) 119.4(2) yes
N(3) C(7) C(8) 127.6(2) yes
N(3) C(7) C(12) 113.2(2) yes
C(8) C(7) C(12) 119.1(2) yes
C(7) C(8) C(9) 119.0(2) yes
C(8) C(9) C(10) 121.8(3) yes
C(9) C(10) C(11) 121.5(2) yes
C(10) C(11) C(12) 119.0(2) yes
N(4) C(12) C(7) 113.0(2) yes
N(4) C(12) C(11) 127.6(2) yes
C(7) C(12) C(11) 119.4(2) yes
N(5) C(13) C(14) 127.8(2) yes
N(5) C(13) C(18) 112.7(2) yes
C(14) C(13) C(18) 119.5(2) yes
C(13) C(14) C(15) 118.2(2) yes
C(14) C(15) C(16) 122.1(2) yes
C(15) C(16) C(17) 122.3(2) yes
C(16) C(17) C(18) 118.8(2) yes
N(6) C(18) C(13) 112.5(2) yes
N(6) C(18) C(17) 128.5(2) yes
C(13) C(18) C(17) 119.0(2) yes
O(9) C(19) C(20) 107.3(3) yes
C(19) C(20) C(21) 105.8(2) yes
C(20) C(21) C(22) 105.0(2) yes
O(9) C(22) C(21) 106.1(2) yes
Fe(1) N(1) H(1) 121.61(18) no
C(1) N(1) H(1) 121.6(2) no
Fe(1) N(2) H(2) 121.27(18) no
C(6) N(2) H(2) 121.3(2) no
Fe(1) N(3) H(3) 121.7(2) no
C(7) N(3) H(3) 121.7(2) no
Fe(1) N(4) H(4) 121.6(2) no
C(12) N(4) H(4) 121.6(2) no
Fe(1) N(5) H(5) 121.28(18) no
C(13) N(5) H(5) 121.3(2) no
Fe(1) N(6) H(6) 121.39(18) no
C(18) N(6) H(6) 121.4(2) no
C(1) C(2) H(7) 120.8(2) no
C(3) C(2) H(7) 120.8(2) no
C(2) C(3) H(8) 118.6(2) no
C(4) C(3) H(8) 118.6(2) no
C(3) C(4) H(9) 119.3(2) no
C(5) C(4) H(9) 119.3(2) no
C(4) C(5) H(10) 120.6(2) no
C(6) C(5) H(10) 120.6(2) no
C(7) C(8) H(11) 120.5(3) no
C(9) C(8) H(11) 120.5(3) no
C(8) C(9) H(12) 119.1(2) no
C(10) C(9) H(12) 119.1(3) no
C(9) C(10) H(13) 119.2(3) no
C(11) C(10) H(13) 119.2(2) no
C(10) C(11) H(14) 120.5(3) no
C(12) C(11) H(14) 120.5(2) no
C(13) C(14) H(15) 120.9(2) no
C(15) C(14) H(15) 120.9(3) no
C(14) C(15) H(16) 119.0(3) no
C(16) C(15) H(16) 119.0(3) no
C(15) C(16) H(17) 118.8(3) no
C(17) C(16) H(17) 118.8(3) no
C(16) C(17) H(18) 120.6(2) no
C(18) C(17) H(18) 120.6(2) no
O(9) C(19) H(19) 110.2 no
O(9) C(19) H(20) 110.3 no
C(20) C(19) H(19) 110.2 no
C(20) C(19) H(20) 110.3 no
H(19) C(19) H(20) 108.5 no
C(19) C(20) H(21) 110.6 no
C(19) C(20) H(22) 110.6 no
C(21) C(20) H(21) 110.6 no
C(21) C(20) H(22) 110.6 no
H(21) C(20) H(22) 108.7 no
C(20) C(21) H(23) 110.7 no
C(20) C(21) H(24) 110.7 no
C(22) C(21) H(23) 110.7 no
C(22) C(21) H(24) 110.7 no
H(23) C(21) H(24) 108.8 no
O(9) C(22) H(25) 110.5 no
O(9) C(22) H(26) 110.5 no
C(21) C(22) H(25) 110.5 no
C(21) C(22) H(26) 110.5 no
H(25) C(22) H(26) 108.7 no

loop_
_geom_bond_atom_site_label_1
_geom_bond_atom_site_label_2
_geom_bond_distance
_geom_bond_publ_flag
Fe(1) N(1) 1.921(2) yes
Fe(1) N(2) 1.919(2) yes
Fe(1) N(3) 1.931(2) yes
Fe(1) N(4) 1.931(2) yes
Fe(1) N(5) 1.923(2) yes
Fe(1) N(6) 1.925(2) yes
Cl(1) O(1) 1.419(2) yes
Cl(1) O(2) 1.417(2) yes
Cl(1) O(3) 1.415(3) yes
Cl(1) O(4) 1.443(2) yes
Cl(2) O(5) 1.400(2) yes
Cl(2) O(6) 1.400(7) yes
Cl(2) O(7) 1.411(3) yes
Cl(2) O(8) 1.490(6) yes
Cl(2) O(10) 1.404(17) yes
Cl(2) O(11) 1.25(2) yes
O(6) O(10) 0.93(2) yes
O(6) O(11) 1.62(2) yes
O(8) O(11) 0.81(2) yes
O(9) C(19) 1.399(4) yes
O(9) C(22) 1.414(4) yes
N(1) C(1) 1.311(3) yes
N(2) C(6) 1.304(3) yes
N(3) C(7) 1.319(3) yes
N(4) C(12) 1.318(3) yes
N(5) C(13) 1.301(3) yes
N(6) C(18) 1.303(3) yes
C(1) C(2) 1.445(3) yes
C(1) C(6) 1.466(3) yes
C(2) C(3) 1.343(3) yes
C(3) C(4) 1.436(4) yes
C(4) C(5) 1.361(3) yes
C(5) C(6) 1.432(3) yes
C(7) C(8) 1.424(4) yes
C(7) C(12) 1.453(3) yes
C(8) C(9) 1.352(4) yes
C(9) C(10) 1.435(4) yes
C(10) C(11) 1.345(4) yes
C(11) C(12) 1.429(4) yes
C(13) C(14) 1.432(4) yes
C(13) C(18) 1.458(3) yes
C(14) C(15) 1.364(4) yes
C(15) C(16) 1.427(4) yes
C(16) C(17) 1.337(4) yes
C(17) C(18) 1.447(3) yes
C(19) C(20) 1.480(5) yes
C(20) C(21) 1.503(5) yes
C(21) C(22) 1.505(4) yes
N(1) H(1) 0.880(2) no
N(2) H(2) 0.880(2) no
N(3) H(3) 0.880(2) no
N(4) H(4) 0.8800(19) no
N(5) H(5) 0.880(2) no
N(6) H(6) 0.880(2) no
C(2) H(7) 0.950(2) no
C(3) H(8) 0.950(2) no
C(4) H(9) 0.950(2) no
C(5) H(10) 0.950(2) no
C(8) H(11) 0.950(2) no
C(9) H(12) 0.950(3) no
C(10) H(13) 0.950(3) no
C(11) H(14) 0.950(2) no
C(14) H(15) 0.950(3) no
C(15) H(16) 0.950(3) no
C(16) H(17) 0.950(3) no
C(17) H(18) 0.950(2) no
C(19) H(19) 0.990 no
C(19) H(20) 0.990 no
C(20) H(21) 0.990 no
C(20) H(22) 0.990 no
C(21) H(23) 0.990 no
C(21) H(24) 0.990 no
C(22) H(25) 0.990 no
C(22) H(26) 0.990 no

loop_
_geom_contact_atom_site_label_1
_geom_contact_atom_site_label_2
_geom_contact_distance
_geom_contact_site_symmetry_2
O(1) N(1) 3.233(3) 2_746
O(1) N(6) 3.278(3) .
O(1) C(1) 3.578(3) 2_746
O(1) C(2) 3.257(3) 2_746
O(1) C(16) 3.491(4) 2_756
O(2) N(2) 3.562(3) .
O(2) N(2) 3.089(3) 3_757
O(2) N(6) 3.015(3) .
O(3) N(1) 3.516(4) 2_746
O(3) N(5) 3.514(4) 2_746
O(3) C(3) 3.369(3) 1_545
O(3) C(22) 3.460(4) 2_746
O(4) O(6) 3.161(11) 3_757
O(4) O(10) 2.885(15) 3_757
O(4) N(4) 3.039(3) 3_757
O(4) C(5) 3.503(4) .
O(4) C(11) 3.420(4) 3_757
O(4) C(12) 3.388(3) 3_757
O(5) N(4) 3.092(3) .
O(5) N(6) 3.467(3) .
O(5) C(13) 3.318(4) .
O(5) C(17) 3.238(4) .
O(5) C(18) 3.042(4) .
O(5) C(19) 3.382(4) 2_646
O(5) C(20) 3.481(4) 2_646
O(6) O(4) 3.161(11) 3_757
O(6) N(4) 3.370(11) .
O(6) C(11) 3.428(11) .
O(7) N(1) 3.595(3) 1_545
O(7) N(3) 2.967(3) 1_545
O(7) C(4) 3.471(4) 3_757
O(7) C(5) 3.588(3) 3_757
O(7) C(22) 3.543(4) 1_545
O(8) C(8) 3.349(7) 1_545
O(8) C(9) 3.367(8) 3_657
O(8) C(19) 3.398(7) 1_545
O(8) C(20) 3.408(8) 1_545
O(9) N(3) 3.474(3) .
O(9) N(5) 2.875(3) .
O(10) O(4) 2.885(15) 3_757
O(10) N(4) 2.922(11) .
O(10) C(4) 3.552(15) 3_757
O(10) C(5) 3.262(19) 3_757
O(11) C(8) 3.169(18) 1_545
O(11) C(9) 3.21(3) 3_657
O(11) C(10) 3.56(2) 3_657
N(1) O(1) 3.233(3) 2_756
N(1) O(3) 3.516(4) 2_756
N(1) O(7) 3.595(3) 1_565
N(2) O(2) 3.562(3) .
N(2) O(2) 3.089(3) 3_757
N(3) O(7) 2.967(3) 1_565
N(3) O(9) 3.474(3) .
N(4) O(4) 3.039(3) 3_757
N(4) O(5) 3.092(3) .
N(4) O(6) 3.370(11) .
N(4) O(10) 2.922(11) .
N(5) O(3) 3.514(4) 2_756
N(5) O(9) 2.875(3) .
N(6) O(1) 3.278(3) .
N(6) O(2) 3.015(3) .
N(6) O(5) 3.467(3) .
C(1) O(1) 3.578(3) 2_756
C(2) O(1) 3.257(3) 2_756
C(2) C(17) 3.322(4) 2_756
C(2) C(18) 3.561(4) 2_756
C(3) O(3) 3.369(3) 1_565
C(3) C(5) 3.400(4) 3_767
C(3) C(15) 3.495(4) 2_756
C(3) C(16) 3.344(4) 2_756
C(3) C(17) 3.421(4) 2_756
C(4) O(7) 3.471(4) 3_757
C(4) O(10) 3.552(16) 3_757
C(4) C(5) 3.461(4) 3_767
C(4) C(6) 3.372(4) 3_767
C(4) C(15) 3.435(4) 2_756
C(4) C(16) 3.353(4) 2_756
C(5) O(4) 3.503(4) .
C(5) O(7) 3.588(3) 3_757
C(5) O(10) 3.262(19) 3_757
C(5) C(3) 3.400(4) 3_767
C(5) C(4) 3.461(4) 3_767
C(6) C(4) 3.372(4) 3_767
C(8) O(8) 3.349(7) 1_565
C(8) O(11) 3.169(18) 1_565
C(9) O(8) 3.367(8) 3_657
C(9) O(11) 3.21(3) 3_657
C(10) O(11) 3.56(2) 3_657
C(11) O(4) 3.420(4) 3_757
C(11) O(6) 3.428(11) .
C(12) O(4) 3.388(3) 3_757
C(13) O(5) 3.318(4) .
C(15) C(3) 3.495(4) 2_746
C(15) C(4) 3.435(4) 2_746
C(16) O(1) 3.491(4) 2_746
C(16) C(3) 3.344(4) 2_746
C(16) C(4) 3.353(4) 2_746
C(17) O(5) 3.238(4) .
C(17) C(2) 3.322(4) 2_746
C(17) C(3) 3.421(4) 2_746
C(18) O(5) 3.042(4) .
C(18) C(2) 3.561(4) 2_746
C(19) O(5) 3.382(4) 2_656
C(19) O(8) 3.398(7) 1_565
C(20) O(5) 3.481(4) 2_656
C(20) O(8) 3.408(8) 1_565
C(22) O(3) 3.460(4) 2_756
C(22) O(7) 3.543(4) 1_565
Cl(1) H(1) 3.0863(7) 2_746
Cl(1) H(2) 3.0049(7) 3_757
Cl(1) H(6) 2.8792(7) .
Cl(1) H(8) 3.2921(6) 1_545
Cl(1) H(17) 3.2899(7) 2_756
Cl(1) H(25) 3.173 2_746
Cl(2) H(3) 3.1530(7) 1_545
Cl(2) H(4) 2.9879(7) .
Cl(2) H(9) 3.4509(7) 3_757
Cl(2) H(10) 3.5219(9) 3_757
Cl(2) H(11) 3.2791(8) 1_545
Cl(2) H(12) 3.5916(9) 3_657
Cl(2) H(20) 3.416 2_646
Cl(2) H(26) 3.335 1_545
O(1) H(1) 2.488(2) 2_746
O(1) H(6) 2.643(3) .
O(1) H(7) 2.520(2) 2_746
O(1) H(17) 2.768(2) 2_756
O(1) H(18) 3.021(2) 2_756
O(1) H(25) 3.305 2_746
O(1) H(26) 3.444 2_746
O(2) H(2) 3.269(2) .
O(2) H(2) 2.257(3) 3_757
O(2) H(6) 2.140(2) .
O(2) H(8) 3.083(2) 1_545
O(2) H(10) 2.972(2) 3_757
O(2) H(18) 3.537(2) .
O(3) H(1) 2.721(3) 2_746
O(3) H(2) 3.356(4) 3_757
O(3) H(5) 3.430(3) 2_746
O(3) H(8) 2.431(2) 1_545
O(3) H(25) 2.652 2_746
O(3) H(26) 3.597 2_746
O(4) H(2) 3.005(3) 3_757
O(4) H(4) 2.617(2) 3_757
O(4) H(10) 3.213(3) .
O(4) H(14) 3.042(3) 3_757
O(4) H(17) 2.670(2) 2_756
O(4) H(25) 3.037 2_746
O(5) H(4) 2.568(2) .
O(5) H(18) 3.574(3) .
O(5) H(20) 2.563 2_646
O(5) H(22) 2.804 2_646
O(5) H(23) 3.021 1_545
O(5) H(26) 3.411 1_545
O(6) H(4) 2.611(11) .
O(6) H(9) 3.217(11) 3_757
O(6) H(10) 3.238(13) 3_757
O(6) H(11) 3.458(11) 1_545
O(6) H(12) 3.292(13) 3_657
O(6) H(13) 3.436(13) 3_657
O(6) H(14) 2.654(11) .
O(6) H(16) 2.853(9) 4_545
O(6) H(17) 3.432(7) 4_545
O(7) H(1) 3.585(2) 1_545
O(7) H(3) 2.101(2) 1_545
O(7) H(9) 2.757(2) 3_757
O(7) H(10) 3.017(2) 3_757
O(7) H(11) 3.336(3) 1_545
O(7) H(18) 3.547(3) .
O(7) H(26) 2.620 1_545
O(8) H(3) 3.168(6) 1_545
O(8) H(11) 2.453(7) 1_545
O(8) H(12) 2.603(7) 3_657
O(8) H(13) 3.160(7) 3_657
O(8) H(19) 2.699 1_545
O(8) H(20) 2.912 2_646
O(8) H(21) 2.846 1_545
O(8) H(23) 3.325 1_545
O(8) H(26) 3.303 1_545
O(9) H(3) 3.254(3) .
O(9) H(5) 1.999(2) .
O(9) H(13) 3.158(3) 4_554
O(9) H(15) 3.452(2) .
O(9) H(21) 3.106 2_646
O(10) H(4) 2.069(11) .
O(10) H(9) 3.174(13) 3_757
O(10) H(10) 2.61(2) 3_757
O(10) H(14) 3.023(18) .
O(10) H(16) 3.563(17) 4_545
O(11) H(3) 3.10(2) 1_545
O(11) H(9) 3.58(2) 3_757
O(11) H(11) 2.260(19) 1_545
O(11) H(12) 2.40(3) 3_657
O(11) H(13) 3.12(2) 3_657
O(11) H(16) 3.20(2) 4_545
O(11) H(19) 3.281 1_545
O(11) H(20) 3.513 2_646
N(1) H(26) 3.518 .
N(2) H(8) 3.540(2) 3_767
N(2) H(9) 3.545(2) 3_767
N(3) H(9) 2.986(2) 3_767
N(3) H(19) 3.371 .
N(3) H(26) 3.507 .
N(4) H(22) 3.169 2_646
N(5) H(21) 3.189 2_646
N(5) H(22) 3.358 2_646
N(6) H(7) 3.479(2) 2_746
C(1) H(9) 3.534(2) 3_767
C(1) H(18) 3.546(2) 2_756
C(2) H(10) 3.453(2) 3_767
C(2) H(18) 3.421(2) 2_756
C(3) H(10) 3.375(3) 3_767
C(4) H(3) 3.591(2) 3_767
C(4) H(16) 3.509(3) 2_756
C(4) H(17) 3.400(3) 2_756
C(5) H(17) 3.503(3) 2_756
C(6) H(9) 3.362(2) 3_767
C(7) H(9) 3.392(2) 3_767
C(7) H(19) 3.370 .
C(7) H(22) 3.454 2_646
C(8) H(12) 3.245(2) 3_667
C(8) H(15) 3.299(3) 4_555
C(8) H(16) 3.461(2) 4_555
C(8) H(19) 3.116 .
C(9) H(11) 3.397(3) 3_667
C(9) H(12) 3.506(2) 3_667
C(9) H(15) 2.902(3) 4_555
C(9) H(24) 3.244 2_646
C(10) H(13) 3.391(2) 3_657
C(10) H(14) 3.319(3) 3_657
C(10) H(15) 3.367(2) 4_555
C(10) H(24) 3.085 2_646
C(10) H(24) 3.341 4_555
C(10) H(25) 3.231 4_555
C(11) H(13) 3.151(2) 3_657
C(11) H(22) 3.143 2_646
C(11) H(24) 3.384 2_646
C(11) H(24) 3.274 4_555
C(11) H(25) 3.001 4_555
C(12) H(22) 2.935 2_646
C(13) H(8) 3.406(3) 2_746
C(13) H(21) 3.440 2_646
C(14) H(8) 3.360(3) 2_746
C(14) H(21) 3.363 2_646
C(15) H(8) 3.443(3) 2_746
C(15) H(9) 3.286(3) 2_746
C(15) H(23) 2.999 1_545
C(16) H(9) 3.566(3) 2_746
C(16) H(23) 3.089 1_545
C(16) H(26) 3.371 1_545
C(17) H(7) 3.472(3) 2_746
C(18) H(7) 3.379(2) 2_746
C(18) H(8) 3.524(2) 2_746
C(19) H(5) 3.078(3) .
C(19) H(13) 3.533(4) 4_554
C(19) H(21) 3.064 2_646
C(19) H(23) 3.236 2_646
C(20) H(5) 3.518(3) 2_656
C(20) H(13) 3.423(4) 4_554
C(20) H(20) 3.200 2_656
C(21) H(13) 3.271(3) 4_554
C(21) H(14) 3.389(3) 4_554
C(21) H(16) 3.547(3) 1_565
C(21) H(17) 3.496(3) 1_565
C(21) H(20) 3.211 2_656
C(22) H(1) 3.486(3) .
C(22) H(3) 3.516(3) .
C(22) H(5) 2.898(3) .
C(22) H(13) 3.332(3) 4_554
C(22) H(14) 3.379(3) 4_554
C(22) H(17) 3.298(3) 1_565
H(1) Cl(1) 3.0863(7) 2_756
H(1) O(1) 2.488(2) 2_756
H(1) O(3) 2.721(3) 2_756
H(1) O(7) 3.585(2) 1_565
H(1) C(22) 3.486(3) .
H(1) H(25) 3.365 .
H(1) H(26) 2.959 .
H(2) Cl(1) 3.0049(7) 3_757
H(2) O(2) 3.269(2) .
H(2) O(2) 2.257(3) 3_757
H(2) O(3) 3.356(4) 3_757
H(2) O(4) 3.005(3) 3_757
H(2) H(8) 3.302 3_767
H(3) Cl(2) 3.1530(7) 1_565
H(3) O(7) 2.101(2) 1_565
H(3) O(8) 3.168(6) 1_565
H(3) O(9) 3.254(3) .
H(3) O(11) 3.10(2) 1_565
H(3) C(4) 3.591(2) 3_767
H(3) C(22) 3.516(3) .
H(3) H(9) 2.707 3_767
H(3) H(19) 3.144 .
H(3) H(26) 2.871 .
H(4) Cl(2) 2.9879(7) .
H(4) O(4) 2.617(2) 3_757
H(4) O(5) 2.568(2) .
H(4) O(6) 2.611(11) .
H(4) O(10) 2.069(11) .
H(4) H(22) 3.365 2_646
H(5) O(3) 3.430(3) 2_756
H(5) O(9) 1.999(2) .
H(5) C(19) 3.078(3) .
H(5) C(20) 3.518(3) 2_646
H(5) C(22) 2.898(3) .
H(5) H(19) 3.258 .
H(5) H(20) 3.324 .
H(5) H(21) 2.807 2_646
H(5) H(22) 3.323 2_646
H(5) H(25) 3.046 .
H(5) H(26) 3.046 .
H(6) Cl(1) 2.8792(7) .
H(6) O(1) 2.643(3) .
H(6) O(2) 2.140(2) .
H(6) H(7) 3.410 2_746
H(7) O(1) 2.520(2) 2_756
H(7) N(6) 3.479(2) 2_756
H(7) C(17) 3.472(3) 2_756
H(7) C(18) 3.379(2) 2_756
H(7) H(6) 3.410 2_756
H(7) H(18) 2.918 1_565
H(7) H(18) 3.552 2_756
H(8) Cl(1) 3.2921(6) 1_565
H(8) O(2) 3.083(2) 1_565
H(8) O(3) 2.431(2) 1_565
H(8) N(2) 3.540(2) 3_767
H(8) C(13) 3.406(3) 2_756
H(8) C(14) 3.360(3) 2_756
H(8) C(15) 3.443(3) 2_756
H(8) C(18) 3.524(2) 2_756
H(8) H(2) 3.302 3_767
H(8) H(10) 3.534 3_767
H(9) Cl(2) 3.4509(7) 3_757
H(9) O(6) 3.217(11) 3_757
H(9) O(7) 2.757(2) 3_757
H(9) O(10) 3.174(13) 3_757
H(9) O(11) 3.58(2) 3_757
H(9) N(2) 3.545(2) 3_767
H(9) N(3) 2.986(2) 3_767
H(9) C(1) 3.534(2) 3_767
H(9) C(6) 3.362(2) 3_767
H(9) C(7) 3.392(2) 3_767
H(9) C(15) 3.286(3) 2_756
H(9) C(16) 3.566(3) 2_756
H(9) H(3) 2.707 3_767
H(9) H(11) 3.583 3_767
H(9) H(16) 3.147 2_756
H(10) Cl(2) 3.5219(9) 3_757
H(10) O(2) 2.972(2) 3_757
H(10) O(4) 3.213(3) .
H(10) O(6) 3.238(13) 3_757
H(10) O(7) 3.017(2) 3_757
H(10) O(10) 2.61(2) 3_757
H(10) C(2) 3.453(2) 3_767
H(10) C(3) 3.375(3) 3_767
H(10) H(8) 3.534 3_767
H(11) Cl(2) 3.2791(8) 1_565
H(11) O(6) 3.458(11) 1_565
H(11) O(7) 3.336(3) 1_565
H(11) O(8) 2.453(7) 1_565
H(11) O(11) 2.260(19) 1_565
H(11) C(9) 3.397(3) 3_667
H(11) H(9) 3.583 3_767
H(11) H(12) 2.480 3_667
H(11) H(15) 3.521 4_555
H(11) H(16) 3.080 4_555
H(11) H(19) 2.792 .
H(12) Cl(2) 3.5916(9) 3_657
H(12) O(6) 3.292(13) 3_657
H(12) O(8) 2.603(7) 3_657
H(12) O(11) 2.40(3) 3_657
H(12) C(8) 3.245(2) 3_667
H(12) C(9) 3.506(2) 3_667
H(12) H(11) 2.480 3_667
H(12) H(12) 3.008 3_667
H(12) H(15) 2.878 4_555
H(12) H(16) 3.089 2_656
H(12) H(24) 3.537 2_646
H(13) O(6) 3.436(13) 3_657
H(13) O(8) 3.160(7) 3_657
H(13) O(9) 3.158(3) 4_555
H(13) O(11) 3.12(2) 3_657
H(13) C(10) 3.391(2) 3_657
H(13) C(11) 3.151(2) 3_657
H(13) C(19) 3.533(4) 4_555
H(13) C(20) 3.423(4) 4_555
H(13) C(21) 3.271(3) 4_555
H(13) C(22) 3.332(3) 4_555
H(13) H(13) 3.214 3_657
H(13) H(14) 2.777 3_657
H(13) H(15) 3.593 4_555
H(13) H(20) 3.404 4_555
H(13) H(22) 3.023 4_555
H(13) H(24) 3.323 2_646
H(13) H(24) 2.752 4_555
H(13) H(25) 3.058 4_555
H(14) O(4) 3.042(3) 3_757
H(14) O(6) 2.654(11) .
H(14) O(10) 3.023(18) .
H(14) C(10) 3.319(3) 3_657
H(14) C(21) 3.389(3) 4_555
H(14) C(22) 3.379(3) 4_555
H(14) H(13) 2.777 3_657
H(14) H(22) 3.400 2_646
H(14) H(24) 2.627 4_555
H(14) H(25) 2.643 4_555
H(15) O(9) 3.452(2) .
H(15) C(8) 3.299(3) 4_554
H(15) C(9) 2.902(3) 4_554
H(15) C(10) 3.367(2) 4_554
H(15) H(11) 3.521 4_554
H(15) H(12) 2.878 4_554
H(15) H(13) 3.593 4_554
H(15) H(19) 3.348 2_646
H(15) H(21) 3.015 2_646
H(16) O(6) 2.853(9) 4_544
H(16) O(10) 3.563(17) 4_544
H(16) O(11) 3.20(2) 4_544
H(16) C(4) 3.509(3) 2_746
H(16) C(8) 3.461(2) 4_554
H(16) C(21) 3.547(3) 1_545
H(16) H(9) 3.147 2_746
H(16) H(11) 3.080 4_554
H(16) H(12) 3.089 2_646
H(16) H(23) 3.027 1_545
H(16) H(24) 3.207 1_545
H(17) Cl(1) 3.2899(7) 2_746
H(17) O(1) 2.768(2) 2_746
H(17) O(4) 2.670(2) 2_746
H(17) O(6) 3.432(7) 4_544
H(17) C(4) 3.400(3) 2_746
H(17) C(5) 3.503(3) 2_746
H(17) C(21) 3.496(3) 1_545
H(17) C(22) 3.298(3) 1_545
H(17) H(23) 3.150 1_545
H(17) H(24) 3.510 1_545
H(17) H(25) 2.973 1_545
H(17) H(26) 3.042 1_545
H(18) O(1) 3.021(2) 2_746
H(18) O(2) 3.537(2) .
H(18) O(5) 3.574(3) .
H(18) O(7) 3.547(3) .
H(18) C(1) 3.546(2) 2_746
H(18) C(2) 3.421(2) 2_746
H(18) H(7) 2.918 1_545
H(18) H(7) 3.552 2_746
H(19) O(8) 2.699 1_565
H(19) O(11) 3.281 1_565
H(19) N(3) 3.371 .
H(19) C(7) 3.370 .
H(19) C(8) 3.116 .
H(19) H(3) 3.144 .
H(19) H(5) 3.258 .
H(19) H(11) 2.792 .
H(19) H(15) 3.348 2_656
H(19) H(21) 3.266 2_646
H(19) H(23) 3.136 2_646
H(20) Cl(2) 3.416 2_656
H(20) O(5) 2.563 2_656
H(20) O(8) 2.912 2_656
H(20) O(11) 3.513 2_656
H(20) C(20) 3.200 2_646
H(20) C(21) 3.211 2_646
H(20) H(5) 3.324 .
H(20) H(13) 3.404 4_554
H(20) H(21) 2.451 2_646
H(20) H(23) 2.470 2_646
H(21) O(8) 2.846 1_565
H(21) O(9) 3.106 2_656
H(21) N(5) 3.189 2_656
H(21) C(13) 3.440 2_656
H(21) C(14) 3.363 2_656
H(21) C(19) 3.064 2_656
H(21) H(5) 2.807 2_656
H(21) H(15) 3.015 2_656
H(21) H(19) 3.266 2_656
H(21) H(20) 2.451 2_656
H(22) O(5) 2.804 2_656
H(22) N(4) 3.169 2_656
H(22) N(5) 3.358 2_656
H(22) C(7) 3.454 2_656
H(22) C(11) 3.143 2_656
H(22) C(12) 2.935 2_656
H(22) H(4) 3.365 2_656
H(22) H(5) 3.323 2_656
H(22) H(13) 3.023 4_554
H(22) H(14) 3.400 2_656
H(23) O(5) 3.021 1_565
H(23) O(8) 3.325 1_565
H(23) C(15) 2.999 1_565
H(23) C(16) 3.089 1_565
H(23) C(19) 3.236 2_656
H(23) H(16) 3.027 1_565
H(23) H(17) 3.150 1_565
H(23) H(19) 3.136 2_656
H(23) H(20) 2.470 2_656
H(24) C(9) 3.244 2_656
H(24) C(10) 3.085 2_656
H(24) C(10) 3.341 4_554
H(24) C(11) 3.384 2_656
H(24) C(11) 3.274 4_554
H(24) H(12) 3.537 2_656
H(24) H(13) 3.323 2_656
H(24) H(13) 2.752 4_554
H(24) H(14) 2.627 4_554
H(24) H(16) 3.207 1_565
H(24) H(17) 3.510 1_565
H(25) Cl(1) 3.173 2_756
H(25) O(1) 3.305 2_756
H(25) O(3) 2.652 2_756
H(25) O(4) 3.037 2_756
H(25) C(10) 3.231 4_554
H(25) C(11) 3.001 4_554
H(25) H(1) 3.365 .
H(25) H(5) 3.046 .
H(25) H(13) 3.058 4_554
H(25) H(14) 2.643 4_554
H(25) H(17) 2.973 1_565
H(26) Cl(2) 3.335 1_565
H(26) O(1) 3.444 2_756
H(26) O(3) 3.597 2_756
H(26) O(5) 3.411 1_565
H(26) O(7) 2.620 1_565
H(26) O(8) 3.303 1_565
H(26) N(1) 3.518 .
H(26) N(3) 3.507 .
H(26) C(16) 3.371 1_565
H(26) H(1) 2.959 .
H(26) H(3) 2.871 .
H(26) H(5) 3.046 .
H(26) H(17) 3.042 1_565

loop_
_geom_torsion_atom_site_label_1
_geom_torsion_atom_site_label_2
_geom_torsion_atom_site_label_3
_geom_torsion_atom_site_label_4
_geom_torsion
N(1) Fe(1) N(2) C(6) 3.5(2)
N(2) Fe(1) N(1) C(1) -7.0(2)
N(1) Fe(1) N(3) C(7) -172.31(19)
N(3) Fe(1) N(1) C(1) 94.0(2)
N(1) Fe(1) N(4) C(12) 43.5(4)
N(4) Fe(1) N(1) C(1) 52.6(4)
N(1) Fe(1) N(5) C(13) 109.5(2)
N(5) Fe(1) N(1) C(1) -175.7(2)
N(1) Fe(1) N(6) C(18) -96.4(2)
N(6) Fe(1) N(1) C(1) -96.0(2)
N(2) Fe(1) N(3) C(7) -92.72(19)
N(3) Fe(1) N(2) C(6) -82.9(2)
N(2) Fe(1) N(4) C(12) 101.64(19)
N(4) Fe(1) N(2) C(6) -163.3(2)
N(2) Fe(1) N(5) C(13) 54.8(4)
N(5) Fe(1) N(2) C(6) 59.4(4)
N(2) Fe(1) N(6) C(18) -176.6(2)
N(6) Fe(1) N(2) C(6) 108.3(2)
N(3) Fe(1) N(4) C(12) 1.31(18)
N(4) Fe(1) N(3) C(7) -2.53(18)
N(3) Fe(1) N(5) C(13) -162.2(2)
N(5) Fe(1) N(3) C(7) 95.54(19)
N(3) Fe(1) N(6) C(18) 45.7(4)
N(6) Fe(1) N(3) C(7) 44.1(4)
N(4) Fe(1) N(5) C(13) -82.0(2)
N(5) Fe(1) N(4) C(12) -87.62(19)
N(4) Fe(1) N(6) C(18) 91.5(2)
N(6) Fe(1) N(4) C(12) -166.80(19)
N(5) Fe(1) N(6) C(18) -6.9(2)
N(6) Fe(1) N(5) C(13) 4.8(2)
O(5) Cl(2) O(6) O(10) -67.4(11)
O(5) Cl(2) O(6) O(11) 122.2(10)
O(5) Cl(2) O(8) O(11) -143.3(17)
O(5) Cl(2) O(10) O(6) 122.4(9)
O(5) Cl(2) O(11) O(6) -109.9(9)
O(5) Cl(2) O(11) O(8) 46(2)
O(7) Cl(2) O(6) O(10) 67.2(11)
O(7) Cl(2) O(6) O(11) -103.2(10)
O(6) Cl(2) O(8) O(11) -24.3(18)
O(8) Cl(2) O(6) O(10) -176.2(10)
O(8) Cl(2) O(6) O(11) 13.3(10)
O(10) Cl(2) O(6) O(11) -170.4(15)
O(6) Cl(2) O(11) O(8) 155.8(17)
O(11) Cl(2) O(6) O(10) 170.4(15)
O(7) Cl(2) O(8) O(11) 99.9(17)
O(7) Cl(2) O(10) O(6) -123.9(10)
O(7) Cl(2) O(11) O(6) 113.9(6)
O(7) Cl(2) O(11) O(8) -90.3(15)
O(8) Cl(2) O(10) O(6) 6.2(17)
O(10) Cl(2) O(8) O(11) -28(2)
O(8) Cl(2) O(11) O(6) -155.8(17)
O(10) Cl(2) O(11) O(6) 6.5(10)
O(10) Cl(2) O(11) O(8) 162.3(13)
O(11) Cl(2) O(10) O(6) -10.1(16)
Cl(2) O(6) O(11) O(8) -39(3)
O(10) O(6) O(11) Cl(2) -10.3(16)
O(10) O(6) O(11) O(8) -50(4)
O(11) O(6) O(10) Cl(2) 8.1(12)
Cl(2) O(8) O(11) O(6) 32(3)
C(19) O(9) C(22) C(21) -25.2(3)
C(22) O(9) C(19) C(20) 24.7(4)
Fe(1) N(1) C(1) C(2) -169.9(2)
Fe(1) N(1) C(1) C(6) 8.8(3)
Fe(1) N(2) C(6) C(1) 0.1(3)
Fe(1) N(2) C(6) C(5) -179.6(2)
Fe(1) N(3) C(7) C(8) -175.1(2)
Fe(1) N(3) C(7) C(12) 3.2(2)
Fe(1) N(4) C(12) C(7) -0.0(2)
Fe(1) N(4) C(12) C(11) 179.4(2)
Fe(1) N(5) C(13) C(14) 177.8(2)
Fe(1) N(5) C(13) C(18) -2.1(3)
Fe(1) N(6) C(18) C(13) 7.6(3)
Fe(1) N(6) C(18) C(17) -172.0(2)
N(1) C(1) C(2) C(3) -178.6(2)
N(1) C(1) C(6) N(2) -5.7(3)
N(1) C(1) C(6) C(5) 174.1(2)
C(2) C(1) C(6) N(2) 173.1(2)
C(2) C(1) C(6) C(5) -7.1(3)
C(6) C(1) C(2) C(3) 2.8(4)
C(1) C(2) C(3) C(4) 3.0(4)
C(2) C(3) C(4) C(5) -4.6(4)
C(3) C(4) C(5) C(6) -0.0(4)
C(4) C(5) C(6) N(2) -174.6(2)
C(4) C(5) C(6) C(1) 5.6(4)
N(3) C(7) C(8) C(9) 179.5(2)
N(3) C(7) C(12) N(4) -2.0(3)
N(3) C(7) C(12) C(11) 178.5(2)
C(8) C(7) C(12) N(4) 176.4(2)
C(8) C(7) C(12) C(11) -3.1(3)
C(12) C(7) C(8) C(9) 1.2(3)
C(7) C(8) C(9) C(10) 1.3(4)
C(8) C(9) C(10) C(11) -2.1(4)
C(9) C(10) C(11) C(12) 0.2(4)
C(10) C(11) C(12) N(4) -177.1(2)
C(10) C(11) C(12) C(7) 2.3(3)
N(5) C(13) C(14) C(15) -177.8(3)
N(5) C(13) C(18) N(6) -3.5(3)
N(5) C(13) C(18) C(17) 176.1(2)
C(14) C(13) C(18) N(6) 176.6(2)
C(14) C(13) C(18) C(17) -3.8(4)
C(18) C(13) C(14) C(15) 2.1(4)
C(13) C(14) C(15) C(16) 0.6(5)
C(14) C(15) C(16) C(17) -1.7(5)
C(15) C(16) C(17) C(18) -0.1(4)
C(16) C(17) C(18) N(6) -177.7(3)
C(16) C(17) C(18) C(13) 2.7(4)
O(9) C(19) C(20) C(21) -13.9(4)
C(19) C(20) C(21) C(22) -1.0(3)
C(20) C(21) C(22) O(9) 15.3(3)
